data_4063841
loop_
_publ_author_name
'Nied, Dominik'
'O\~na-Burgos, Pascual'
'Klopper, Wim'
'Breher, Frank'

_publ_section_title
;
 Tuning the Gap: Electronic Properties and Radical-Type Reactivities of
 Heteronuclear [1.1.1]Propellanes of Heavier Group 14 Elements
;
_journal_issue 6
_journal_name_full Organometallics
_journal_page_first 1419
_journal_paper_doi 10.1021/om100977z
_journal_volume 30
_journal_year 2011
_chemical_formula_moiety 'C74 H84 Fe2 Ge2 S2 Si3, 2(C7 H8)'
_chemical_formula_sum 'C88 H100 Fe2 Ge2 S2 Si3'
_chemical_formula_weight 1562.95
_chemical_name_systematic
;
[FcS(Ge2Si3Mes6)SFc]
;
_space_group_IT_number 15
_symmetry_cell_setting monoclinic
_symmetry_space_group_name_Hall '-C 2yc'
_symmetry_space_group_name_H-M 'C 1 2/c 1'
_atom_sites_solution_hydrogens geom
_atom_sites_solution_primary direct
_atom_sites_solution_secondary difmap
_audit_creation_method SHELXL-97
_cell_angle_alpha 90.00
_cell_angle_beta 107.82(3)
_cell_angle_gamma 90.00
_cell_formula_units_Z 4
_cell_length_a 23.038(5)
_cell_length_b 15.932(3)
_cell_length_c 21.740(4)
_cell_measurement_reflns_used 27778
_cell_measurement_temperature 200(2)
_cell_measurement_theta_max 26.00
_cell_measurement_theta_min 3.81
_cell_volume 7597(3)
_computing_cell_refinement 'CrysAlis Red'
_computing_data_collection 'CrysAlis CCD'
_computing_data_reduction 'CrysAlis Red'
_computing_molecular_graphics 'Ortep 32'
_computing_publication_material 'Bruker SHELXTL'
_computing_structure_refinement 'Bruker SHELXTL'
_computing_structure_solution 'Bruker SHELXTL'
_diffrn_ambient_temperature 200(2)
_diffrn_measured_fraction_theta_full 0.994
_diffrn_measured_fraction_theta_max 0.994
_diffrn_measurement_device_type 'Stoe Stadi with CCD'
_diffrn_measurement_method 'omega scans'
_diffrn_radiation_monochromator graphite
_diffrn_radiation_source 'fine-focus sealed tube'
_diffrn_radiation_type MoK\a
_diffrn_radiation_wavelength 0.71073
_diffrn_reflns_av_R_equivalents 0.0694
_diffrn_reflns_av_sigmaI/netI 0.0456
_diffrn_reflns_limit_h_max 28
_diffrn_reflns_limit_h_min -25
_diffrn_reflns_limit_k_max 19
_diffrn_reflns_limit_k_min -19
_diffrn_reflns_limit_l_max 22
_diffrn_reflns_limit_l_min -26
_diffrn_reflns_number 27778
_diffrn_reflns_theta_full 26.00
_diffrn_reflns_theta_max 26.00
_diffrn_reflns_theta_min 3.81
_exptl_absorpt_coefficient_mu 1.306
_exptl_absorpt_correction_type none
_exptl_crystal_colour orange
_exptl_crystal_density_diffrn 1.367
_exptl_crystal_density_method 'not measured'
_exptl_crystal_description 'irregular shaped crystal'
_exptl_crystal_F_000 3272
_exptl_crystal_size_max 0.25
_exptl_crystal_size_mid 0.25
_exptl_crystal_size_min 0.20
_refine_diff_density_max 1.073
_refine_diff_density_min -0.953
_refine_diff_density_rms 0.087
_refine_ls_extinction_method none
_refine_ls_goodness_of_fit_ref 1.093
_refine_ls_hydrogen_treatment constr
_refine_ls_matrix_type full
_refine_ls_number_parameters 448
_refine_ls_number_reflns 7427
_refine_ls_number_restraints 0
_refine_ls_restrained_S_all 1.093
_refine_ls_R_factor_all 0.0640
_refine_ls_R_factor_gt 0.0520
_refine_ls_shift/su_max 0.001
_refine_ls_shift/su_mean 0.000
_refine_ls_structure_factor_coef Fsqd
_refine_ls_weighting_details 'calc w=1/[\s^2^(Fo^2^)+(0.0670P)^2^+17.7942P] where P=(Fo^2^+2Fc^2^)/3'
_refine_ls_weighting_scheme calc
_refine_ls_wR_factor_gt 0.1286
_refine_ls_wR_factor_ref 0.1412
_reflns_number_gt 5863
_reflns_number_total 7427
_reflns_threshold_expression >2sigma(I)
_cod_data_source_file om100977z_si_002.cif
_cod_data_source_block compound_4
_cod_original_sg_symbol_H-M C2/c
_cod_database_code 4063841

loop_
_symmetry_equiv_pos_as_xyz
'x, y, z'
'-x, y, -z+1/2'
'x+1/2, y+1/2, z'
'-x+1/2, y+1/2, -z+1/2'
'-x, -y, -z'
'x, -y, z-1/2'
'-x+1/2, -y+1/2, -z'
'x+1/2, -y+1/2, z-1/2'

loop_
_atom_site_label
_atom_site_type_symbol
_atom_site_fract_x
_atom_site_fract_y
_atom_site_fract_z
_atom_site_U_iso_or_equiv
_atom_site_adp_type
_atom_site_occupancy
_atom_site_symmetry_multiplicity
_atom_site_calc_flag
_atom_site_refinement_flags
Ge1 Ge 0.555121(14) 0.34644(2) 0.231727(15) 0.02619(12) Uani 1 1 d .
Fe1 Fe 0.76591(3) 0.28073(4) 0.19254(3) 0.05006(18) Uani 1 1 d .
Si1 Si 0.54164(4) 0.28511(5) 0.32976(4) 0.0276(2) Uani 1 1 d .
S1 S 0.63497(4) 0.36638(6) 0.19264(5) 0.0375(2) Uani 1 1 d .
Si2 Si 0.5000 0.46912(7) 0.2500 0.0258(3) Uani 1 2 d S
C10 C 0.68859(16) 0.2862(2) 0.21851(19) 0.0414(8) Uani 1 1 d .
C11 C 0.74042(19) 0.2914(4) 0.2741(3) 0.0700(15) Uani 1 1 d .
H11A H 0.7508 0.3382 0.3063 0.084 Uiso 1 1 calc R
C12 C 0.7741(3) 0.2180(5) 0.2749(4) 0.109(3) Uani 1 1 d .
H12A H 0.8137 0.2041 0.3082 0.131 Uiso 1 1 calc R
C13 C 0.7453(3) 0.1683(3) 0.2246(5) 0.105(3) Uani 1 1 d .
H13A H 0.7601 0.1124 0.2147 0.126 Uiso 1 1 calc R
C14 C 0.6910(2) 0.2111(3) 0.1856(3) 0.0771(17) Uani 1 1 d .
H14A H 0.6604 0.1901 0.1453 0.093 Uiso 1 1 calc R
C20 C 0.7607(2) 0.3583(3) 0.1174(3) 0.0629(12) Uani 1 1 d .
H20A H 0.7227 0.3842 0.0883 0.075 Uiso 1 1 calc R
C21 C 0.7982(2) 0.3929(3) 0.1743(2) 0.0551(11) Uani 1 1 d .
H21A H 0.7919 0.4480 0.1933 0.066 Uiso 1 1 calc R
C22 C 0.8467(2) 0.3366(3) 0.2009(3) 0.0590(12) Uani 1 1 d .
H22A H 0.8810 0.3448 0.2417 0.071 Uiso 1 1 calc R
C23 C 0.8385(2) 0.2673(3) 0.1586(3) 0.0620(12) Uani 1 1 d .
H23A H 0.8657 0.2170 0.1644 0.074 Uiso 1 1 calc R
C24 C 0.7855(3) 0.2811(3) 0.1078(3) 0.0700(14) Uani 1 1 d .
H24A H 0.7679 0.2421 0.0707 0.084 Uiso 1 1 calc R
C100 C 0.54173(15) 0.1671(2) 0.34021(17) 0.0335(7) Uani 1 1 d .
C101 C 0.51191(18) 0.1354(2) 0.38359(18) 0.0418(8) Uani 1 1 d .
C102 C 0.5106(2) 0.0502(3) 0.3942(2) 0.0601(12) Uani 1 1 d .
H10A H 0.4902 0.0303 0.4232 0.072 Uiso 1 1 calc R
C103 C 0.5377(2) -0.0071(3) 0.3642(3) 0.0677(14) Uani 1 1 d .
C104 C 0.5665(2) 0.0240(3) 0.3223(2) 0.0561(11) Uani 1 1 d .
H10B H 0.5850 -0.0146 0.3007 0.067 Uiso 1 1 calc R
C105 C 0.56993(16) 0.1086(2) 0.30996(19) 0.0401(8) Uani 1 1 d .
C106 C 0.4802(2) 0.1912(3) 0.4185(2) 0.0474(9) Uani 1 1 d .
H10C H 0.4584 0.1567 0.4416 0.071 Uiso 1 1 calc R
H10D H 0.4511 0.2272 0.3873 0.071 Uiso 1 1 calc R
H10E H 0.5103 0.2262 0.4495 0.071 Uiso 1 1 calc R
C107 C 0.5343(3) -0.1006(3) 0.3752(4) 0.110(3) Uani 1 1 d .
H10F H 0.5744 -0.1259 0.3809 0.166 Uiso 1 1 calc R
H10G H 0.5043 -0.1261 0.3379 0.166 Uiso 1 1 calc R
H10H H 0.5222 -0.1103 0.4141 0.166 Uiso 1 1 calc R
C108 C 0.60394(17) 0.1319(2) 0.26377(19) 0.0408(8) Uani 1 1 d .
H10I H 0.5883 0.0991 0.2240 0.061 Uiso 1 1 calc R
H10J H 0.6474 0.1201 0.2835 0.061 Uiso 1 1 calc R
H10K H 0.5983 0.1919 0.2536 0.061 Uiso 1 1 calc R
C200 C 0.58801(15) 0.3339(2) 0.40925(16) 0.0310(7) Uani 1 1 d .
C201 C 0.56468(16) 0.3831(2) 0.45010(16) 0.0347(7) Uani 1 1 d .
C202 C 0.60358(18) 0.4119(2) 0.50831(17) 0.0405(8) Uani 1 1 d .
H20B H 0.5870 0.4445 0.5355 0.049 Uiso 1 1 calc R
C203 C 0.66527(18) 0.3954(2) 0.52843(17) 0.0425(9) Uani 1 1 d .
C204 C 0.68831(17) 0.3476(2) 0.48820(18) 0.0427(9) Uani 1 1 d .
H20C H 0.7309 0.3366 0.5006 0.051 Uiso 1 1 calc R
C205 C 0.65141(16) 0.3155(2) 0.43056(16) 0.0367(8) Uani 1 1 d .
C206 C 0.49920(16) 0.4082(2) 0.43393(17) 0.0378(8) Uani 1 1 d .
H20D H 0.4896 0.4214 0.4738 0.057 Uiso 1 1 calc R
H20E H 0.4733 0.3620 0.4115 0.057 Uiso 1 1 calc R
H20F H 0.4918 0.4578 0.4059 0.057 Uiso 1 1 calc R
C207 C 0.7066(2) 0.4287(3) 0.5912(2) 0.0600(12) Uani 1 1 d .
H20G H 0.6838 0.4674 0.6103 0.090 Uiso 1 1 calc R
H20H H 0.7409 0.4586 0.5833 0.090 Uiso 1 1 calc R
H20I H 0.7222 0.3820 0.6210 0.090 Uiso 1 1 calc R
C208 C 0.68050(17) 0.2630(3) 0.39100(18) 0.0448(9) Uani 1 1 d .
H20J H 0.7250 0.2676 0.4085 0.067 Uiso 1 1 calc R
H20K H 0.6672 0.2828 0.3462 0.067 Uiso 1 1 calc R
H20L H 0.6683 0.2042 0.3924 0.067 Uiso 1 1 calc R
C300 C 0.53655(14) 0.53815(19) 0.32270(15) 0.0283(6) Uani 1 1 d .
C301 C 0.49810(15) 0.5921(2) 0.34424(16) 0.0323(7) Uani 1 1 d .
C302 C 0.52117(17) 0.6440(2) 0.39685(17) 0.0367(8) Uani 1 1 d .
H30A H 0.4943 0.6802 0.4098 0.044 Uiso 1 1 calc R
C303 C 0.58266(17) 0.6444(2) 0.43120(16) 0.0367(8) Uani 1 1 d .
C304 C 0.61991(16) 0.5921(2) 0.41018(16) 0.0356(7) Uani 1 1 d .
H30B H 0.6622 0.5913 0.4334 0.043 Uiso 1 1 calc R
C305 C 0.59912(15) 0.5404(2) 0.35687(15) 0.0308(7) Uani 1 1 d .
C306 C 0.43026(16) 0.5949(2) 0.31195(18) 0.0415(8) Uani 1 1 d .
H30C H 0.4114 0.6318 0.3365 0.062 Uiso 1 1 calc R
H30D H 0.4134 0.5382 0.3105 0.062 Uiso 1 1 calc R
H30E H 0.4218 0.6164 0.2679 0.062 Uiso 1 1 calc R
C307 C 0.6074(2) 0.7007(3) 0.48850(19) 0.0530(10) Uani 1 1 d .
H30F H 0.6470 0.7229 0.4885 0.079 Uiso 1 1 calc R
H30G H 0.6122 0.6688 0.5283 0.079 Uiso 1 1 calc R
H30H H 0.5790 0.7474 0.4862 0.079 Uiso 1 1 calc R
C308 C 0.64641(15) 0.4913(2) 0.33758(17) 0.0361(8) Uani 1 1 d .
H30I H 0.6851 0.4929 0.3727 0.054 Uiso 1 1 calc R
H30J H 0.6521 0.5159 0.2985 0.054 Uiso 1 1 calc R
H30K H 0.6329 0.4329 0.3290 0.054 Uiso 1 1 calc R
C93 C 0.6551(4) 0.0082(5) 0.6022(4) 0.117(3) Uani 1 1 d .
H93A H 0.6666 -0.0450 0.6219 0.140 Uiso 1 1 calc R
C94 C 0.6324(6) 0.0689(6) 0.6320(4) 0.157(4) Uani 1 1 d .
H94A H 0.6264 0.0561 0.6723 0.188 Uiso 1 1 calc R
C95 C 0.6178(4) 0.1474(5) 0.6072(5) 0.122(3) Uani 1 1 d .
H95A H 0.6020 0.1882 0.6297 0.147 Uiso 1 1 calc R
C96 C 0.6256(3) 0.1649(6) 0.5534(4) 0.110(3) Uani 1 1 d .
H96A H 0.6175 0.2202 0.5364 0.132 Uiso 1 1 calc R
C97 C 0.6465(3) 0.1022(6) 0.5178(4) 0.108(3) Uani 1 1 d .
H97A H 0.6500 0.1153 0.4765 0.130 Uiso 1 1 calc R
C98 C 0.6610(3) 0.0259(6) 0.5423(4) 0.103(2) Uani 1 1 d .
C99 C 0.6838(4) -0.0397(7) 0.5086(5) 0.171(5) Uani 1 1 d .
H99A H 0.7203 -0.0195 0.4992 0.256 Uiso 1 1 calc R
H99B H 0.6523 -0.0536 0.4681 0.256 Uiso 1 1 calc R
H99C H 0.6938 -0.0898 0.5359 0.256 Uiso 1 1 calc R

loop_
_atom_site_aniso_label
_atom_site_aniso_U_11
_atom_site_aniso_U_22
_atom_site_aniso_U_33
_atom_site_aniso_U_23
_atom_site_aniso_U_13
_atom_site_aniso_U_12
Ge1 0.02275(18) 0.02858(19) 0.0280(2) -0.00061(12) 0.00893(14) -0.00007(12)
Fe1 0.0382(3) 0.0434(3) 0.0805(4) 0.0120(3) 0.0358(3) 0.0077(2)
Si1 0.0255(4) 0.0296(4) 0.0276(4) 0.0027(3) 0.0082(3) 0.0032(3)
S1 0.0310(4) 0.0406(5) 0.0466(5) 0.0024(4) 0.0203(4) 0.0014(3)
Si2 0.0230(6) 0.0266(6) 0.0270(6) 0.000 0.0066(5) 0.000
C10 0.0284(17) 0.043(2) 0.057(2) 0.0100(17) 0.0206(17) 0.0049(15)
C11 0.033(2) 0.115(4) 0.070(3) 0.034(3) 0.027(2) 0.012(2)
C12 0.059(4) 0.118(6) 0.171(7) 0.099(6) 0.064(4) 0.040(4)
C13 0.087(5) 0.039(3) 0.231(10) 0.041(4) 0.111(6) 0.019(3)
C14 0.058(3) 0.043(2) 0.155(6) -0.006(3) 0.069(3) -0.004(2)
C20 0.057(3) 0.061(3) 0.075(3) 0.017(2) 0.026(3) 0.000(2)
C21 0.058(3) 0.041(2) 0.079(3) 0.006(2) 0.039(2) 0.0021(19)
C22 0.040(2) 0.065(3) 0.081(3) 0.012(2) 0.031(2) -0.009(2)
C23 0.054(3) 0.061(3) 0.088(3) 0.002(2) 0.047(3) 0.008(2)
C24 0.079(4) 0.068(3) 0.077(3) -0.005(3) 0.045(3) -0.004(3)
C100 0.0310(17) 0.0311(17) 0.0375(18) 0.0059(14) 0.0091(14) 0.0040(13)
C101 0.047(2) 0.0394(19) 0.043(2) 0.0110(16) 0.0201(17) 0.0078(16)
C102 0.070(3) 0.046(2) 0.079(3) 0.023(2) 0.044(3) 0.009(2)
C103 0.078(3) 0.037(2) 0.103(4) 0.019(2) 0.050(3) 0.012(2)
C104 0.058(3) 0.038(2) 0.083(3) 0.006(2) 0.038(2) 0.0095(19)
C105 0.0349(18) 0.0330(18) 0.053(2) 0.0014(16) 0.0133(16) 0.0034(14)
C106 0.057(2) 0.046(2) 0.048(2) 0.0081(18) 0.030(2) 0.0049(19)
C107 0.136(6) 0.044(3) 0.194(8) 0.036(4) 0.114(6) 0.023(3)
C108 0.041(2) 0.0370(19) 0.049(2) -0.0022(16) 0.0207(17) 0.0037(15)
C200 0.0298(16) 0.0350(17) 0.0273(16) 0.0041(13) 0.0074(13) 0.0019(13)
C201 0.0402(19) 0.0324(17) 0.0322(17) 0.0045(14) 0.0122(15) 0.0018(14)
C202 0.051(2) 0.0376(19) 0.0320(18) -0.0016(14) 0.0116(16) -0.0005(16)
C203 0.048(2) 0.043(2) 0.0309(18) 0.0017(15) 0.0040(16) -0.0060(17)
C204 0.0328(19) 0.050(2) 0.038(2) 0.0043(16) -0.0003(16) -0.0015(16)
C205 0.0318(18) 0.045(2) 0.0300(17) 0.0083(15) 0.0044(14) 0.0044(15)
C206 0.042(2) 0.0396(19) 0.0356(18) 0.0004(15) 0.0173(15) 0.0069(15)
C207 0.067(3) 0.060(3) 0.043(2) -0.009(2) 0.001(2) -0.008(2)
C208 0.0305(18) 0.065(3) 0.0361(19) 0.0043(17) 0.0067(15) 0.0110(17)
C300 0.0294(16) 0.0282(16) 0.0281(16) 0.0011(12) 0.0101(13) -0.0008(12)
C301 0.0358(18) 0.0286(16) 0.0333(17) 0.0014(13) 0.0118(14) 0.0004(13)
C302 0.042(2) 0.0323(18) 0.0393(19) -0.0040(14) 0.0172(16) 0.0000(14)
C303 0.046(2) 0.0358(18) 0.0293(17) -0.0038(14) 0.0123(15) -0.0098(15)
C304 0.0342(18) 0.0400(19) 0.0293(17) 0.0028(14) 0.0048(14) -0.0068(15)
C305 0.0298(16) 0.0309(16) 0.0311(16) 0.0010(13) 0.0081(13) -0.0027(13)
C306 0.0339(19) 0.045(2) 0.045(2) -0.0062(16) 0.0123(16) 0.0089(15)
C307 0.061(3) 0.060(3) 0.040(2) -0.0165(19) 0.0176(19) -0.016(2)
C308 0.0237(16) 0.0392(18) 0.0414(19) 0.0009(15) 0.0042(14) -0.0005(14)
C93 0.165(8) 0.069(4) 0.103(6) 0.020(4) 0.022(5) -0.024(5)
C94 0.269(13) 0.093(6) 0.093(6) 0.019(5) 0.035(7) -0.031(7)
C95 0.142(8) 0.088(5) 0.124(7) 0.007(5) 0.022(6) -0.019(5)
C96 0.064(4) 0.125(6) 0.118(6) 0.059(5) -0.005(4) -0.017(4)
C97 0.066(4) 0.148(7) 0.106(5) 0.058(5) 0.019(4) 0.004(4)
C98 0.055(3) 0.136(7) 0.107(5) 0.010(5) 0.005(3) -0.015(4)
C99 0.102(6) 0.209(12) 0.207(11) -0.079(9) 0.054(7) 0.005(7)

loop_
_atom_type_symbol
_atom_type_description
_atom_type_scat_dispersion_real
_atom_type_scat_dispersion_imag
_atom_type_scat_source
C C 0.0033 0.0016 'International Tables Vol C Tables 4.2.6.8 and 6.1.1.4'
H H 0.0000 0.0000 'International Tables Vol C Tables 4.2.6.8 and 6.1.1.4'
Si Si 0.0817 0.0704 'International Tables Vol C Tables 4.2.6.8 and 6.1.1.4'
S S 0.1246 0.1234 'International Tables Vol C Tables 4.2.6.8 and 6.1.1.4'
Fe Fe 0.3463 0.8444 'International Tables Vol C Tables 4.2.6.8 and 6.1.1.4'
Ge Ge 0.1547 1.8001 'International Tables Vol C Tables 4.2.6.8 and 6.1.1.4'

loop_
_geom_angle_atom_site_label_1
_geom_angle_atom_site_label_2
_geom_angle_atom_site_label_3
_geom_angle
_geom_angle_site_symmetry_1
_geom_angle_site_symmetry_3
S1 Ge1 Si1 124.24(4) . 2_655
S1 Ge1 Si2 118.18(3) . .
Si1 Ge1 Si2 88.62(3) 2_655 .
S1 Ge1 Si1 135.56(4) . .
Si1 Ge1 Si1 88.80(4) 2_655 .
Si2 Ge1 Si1 88.10(3) . .
S1 Ge1 Ge1 170.06(3) . 2_655
Si1 Ge1 Ge1 54.10(3) 2_655 2_655
Si2 Ge1 Ge1 53.58(2) . 2_655
Si1 Ge1 Ge1 53.37(3) . 2_655
C12 Fe1 C14 68.8(3) . .
C12 Fe1 C21 132.5(3) . .
C14 Fe1 C21 146.0(2) . .
C12 Fe1 C22 107.9(3) . .
C14 Fe1 C22 172.77(19) . .
C21 Fe1 C22 40.85(18) . .
C12 Fe1 C20 172.0(3) . .
C14 Fe1 C20 116.0(2) . .
C21 Fe1 C20 40.2(2) . .
C22 Fe1 C20 68.2(2) . .
C12 Fe1 C24 145.6(3) . .
C14 Fe1 C24 110.9(3) . .
C21 Fe1 C24 67.8(2) . .
C22 Fe1 C24 68.0(2) . .
C20 Fe1 C24 40.4(2) . .
C12 Fe1 C10 67.93(19) . .
C14 Fe1 C10 40.58(17) . .
C21 Fe1 C10 115.11(16) . .
C22 Fe1 C10 145.03(19) . .
C20 Fe1 C10 111.03(18) . .
C24 Fe1 C10 135.4(2) . .
C12 Fe1 C13 39.0(3) . .
C14 Fe1 C13 42.0(3) . .
C21 Fe1 C13 170.4(3) . .
C22 Fe1 C13 131.5(3) . .
C20 Fe1 C13 148.7(3) . .
C24 Fe1 C13 117.1(3) . .
C10 Fe1 C13 67.99(18) . .
C12 Fe1 C23 114.0(2) . .
C14 Fe1 C23 133.9(2) . .
C21 Fe1 C23 68.22(18) . .
C22 Fe1 C23 40.7(2) . .
C20 Fe1 C23 67.9(2) . .
C24 Fe1 C23 40.0(2) . .
C10 Fe1 C23 173.91(19) . .
C13 Fe1 C23 109.6(2) . .
C12 Fe1 C11 40.5(3) . .
C14 Fe1 C11 69.1(2) . .
C21 Fe1 C11 108.5(2) . .
C22 Fe1 C11 112.8(2) . .
C20 Fe1 C11 133.6(2) . .
C24 Fe1 C11 173.8(2) . .
C10 Fe1 C11 40.81(17) . .
C13 Fe1 C11 67.4(3) . .
C23 Fe1 C11 144.3(2) . .
C100 Si1 C200 108.52(15) . .
C100 Si1 Ge1 115.66(11) . 2_655
C200 Si1 Ge1 120.21(11) . 2_655
C100 Si1 Ge1 120.31(12) . .
C200 Si1 Ge1 116.30(11) . .
Ge1 Si1 Ge1 72.52(3) 2_655 .
C10 S1 Ge1 110.55(12) . .
C300 Si2 C300 109.18(19) . 2_655
C300 Si2 Ge1 116.81(9) . 2_655
C300 Si2 Ge1 118.79(10) 2_655 2_655
C300 Si2 Ge1 118.79(10) . .
C300 Si2 Ge1 116.81(9) 2_655 .
Ge1 Si2 Ge1 72.84(4) 2_655 .
C14 C10 C11 109.3(4) . .
C14 C10 S1 126.4(4) . .
C11 C10 S1 124.0(4) . .
C14 C10 Fe1 69.3(2) . .
C11 C10 Fe1 70.0(2) . .
S1 C10 Fe1 122.5(2) . .
C12 C11 C10 106.3(6) . .
C12 C11 Fe1 68.6(4) . .
C10 C11 Fe1 69.2(3) . .
C12 C11 H11A 126.9 . .
C10 C11 H11A 126.9 . .
Fe1 C11 H11A 126.9 . .
C13 C12 C11 110.3(6) . .
C13 C12 Fe1 71.3(4) . .
C11 C12 Fe1 70.9(3) . .
C13 C12 H12A 124.8 . .
C11 C12 H12A 124.8 . .
Fe1 C12 H12A 124.8 . .
C12 C13 C14 108.7(5) . .
C12 C13 Fe1 69.7(3) . .
C14 C13 Fe1 68.6(3) . .
C12 C13 H13A 125.6 . .
C14 C13 H13A 125.6 . .
Fe1 C13 H13A 125.6 . .
C10 C14 C13 105.4(6) . .
C10 C14 Fe1 70.1(2) . .
C13 C14 Fe1 69.4(3) . .
C10 C14 H14A 127.3 . .
C13 C14 H14A 127.3 . .
Fe1 C14 H14A 127.3 . .
C21 C20 C24 108.1(5) . .
C21 C20 Fe1 69.8(3) . .
C24 C20 Fe1 70.0(3) . .
C21 C20 H20A 125.9 . .
C24 C20 H20A 125.9 . .
Fe1 C20 H20A 125.9 . .
C20 C21 C22 108.2(4) . .
C20 C21 Fe1 70.0(3) . .
C22 C21 Fe1 69.6(2) . .
C20 C21 H21A 125.9 . .
C22 C21 H21A 125.9 . .
Fe1 C21 H21A 125.9 . .
C21 C22 C23 107.4(5) . .
C21 C22 Fe1 69.5(2) . .
C23 C22 Fe1 70.2(3) . .
C21 C22 H22A 126.3 . .
C23 C22 H22A 126.3 . .
Fe1 C22 H22A 126.3 . .
C24 C23 C22 107.6(4) . .
C24 C23 Fe1 69.6(3) . .
C22 C23 Fe1 69.1(2) . .
C24 C23 H23A 126.2 . .
C22 C23 H23A 126.2 . .
Fe1 C23 H23A 126.2 . .
C23 C24 C20 108.6(5) . .
C23 C24 Fe1 70.4(3) . .
C20 C24 Fe1 69.6(3) . .
C23 C24 H24A 125.7 . .
C20 C24 H24A 125.7 . .
Fe1 C24 H24A 125.7 . .
C105 C100 C101 117.5(3) . .
C105 C100 Si1 125.7(3) . .
C101 C100 Si1 116.7(3) . .
C102 C101 C100 120.1(4) . .
C102 C101 C106 117.4(3) . .
C100 C101 C106 122.5(3) . .
C103 C102 C101 122.5(4) . .
C103 C102 H10A 118.8 . .
C101 C102 H10A 118.8 . .
C104 C103 C102 117.1(4) . .
C104 C103 C107 121.2(5) . .
C102 C103 C107 121.6(4) . .
C103 C104 C105 123.3(4) . .
C103 C104 H10B 118.4 . .
C105 C104 H10B 118.4 . .
C104 C105 C100 119.5(4) . .
C104 C105 C108 116.4(3) . .
C100 C105 C108 124.1(3) . .
C101 C106 H10C 109.5 . .
C101 C106 H10D 109.5 . .
H10C C106 H10D 109.5 . .
C101 C106 H10E 109.5 . .
H10C C106 H10E 109.5 . .
H10D C106 H10E 109.5 . .
C103 C107 H10F 109.5 . .
C103 C107 H10G 109.5 . .
H10F C107 H10G 109.5 . .
C103 C107 H10H 109.5 . .
H10F C107 H10H 109.5 . .
H10G C107 H10H 109.5 . .
C105 C108 H10I 109.5 . .
C105 C108 H10J 109.5 . .
H10I C108 H10J 109.5 . .
C105 C108 H10K 109.5 . .
H10I C108 H10K 109.5 . .
H10J C108 H10K 109.5 . .
C201 C200 C205 117.5(3) . .
C201 C200 Si1 125.8(3) . .
C205 C200 Si1 116.7(3) . .
C202 C201 C200 119.7(3) . .
C202 C201 C206 116.7(3) . .
C200 C201 C206 123.6(3) . .
C203 C202 C201 122.9(3) . .
C203 C202 H20B 118.6 . .
C201 C202 H20B 118.6 . .
C202 C203 C204 117.5(3) . .
C202 C203 C207 121.8(4) . .
C204 C203 C207 120.7(4) . .
C205 C204 C203 122.0(4) . .
C205 C204 H20C 119.0 . .
C203 C204 H20C 119.0 . .
C204 C205 C200 120.4(3) . .
C204 C205 C208 118.0(3) . .
C200 C205 C208 121.6(3) . .
C201 C206 H20D 109.5 . .
C201 C206 H20E 109.5 . .
H20D C206 H20E 109.5 . .
C201 C206 H20F 109.5 . .
H20D C206 H20F 109.5 . .
H20E C206 H20F 109.5 . .
C203 C207 H20G 109.5 . .
C203 C207 H20H 109.5 . .
H20G C207 H20H 109.5 . .
C203 C207 H20I 109.5 . .
H20G C207 H20I 109.5 . .
H20H C207 H20I 109.5 . .
C205 C208 H20J 109.5 . .
C205 C208 H20K 109.5 . .
H20J C208 H20K 109.5 . .
C205 C208 H20L 109.5 . .
H20J C208 H20L 109.5 . .
H20K C208 H20L 109.5 . .
C305 C300 C301 117.0(3) . .
C305 C300 Si2 125.2(2) . .
C301 C300 Si2 117.7(2) . .
C302 C301 C300 121.2(3) . .
C302 C301 C306 116.8(3) . .
C300 C301 C306 122.0(3) . .
C301 C302 C303 121.4(3) . .
C301 C302 H30A 119.3 . .
C303 C302 H30A 119.3 . .
C304 C303 C302 117.3(3) . .
C304 C303 C307 121.6(4) . .
C302 C303 C307 121.1(4) . .
C303 C304 C305 123.4(3) . .
C303 C304 H30B 118.3 . .
C305 C304 H30B 118.3 . .
C304 C305 C300 119.7(3) . .
C304 C305 C308 116.7(3) . .
C300 C305 C308 123.6(3) . .
C301 C306 H30C 109.5 . .
C301 C306 H30D 109.5 . .
H30C C306 H30D 109.5 . .
C301 C306 H30E 109.5 . .
H30C C306 H30E 109.5 . .
H30D C306 H30E 109.5 . .
C303 C307 H30F 109.5 . .
C303 C307 H30G 109.5 . .
H30F C307 H30G 109.5 . .
C303 C307 H30H 109.5 . .
H30F C307 H30H 109.5 . .
H30G C307 H30H 109.5 . .
C305 C308 H30I 109.5 . .
C305 C308 H30J 109.5 . .
H30I C308 H30J 109.5 . .
C305 C308 H30K 109.5 . .
H30I C308 H30K 109.5 . .
H30J C308 H30K 109.5 . .
C94 C93 C98 118.0(7) . .
C94 C93 H93A 121.0 . .
C98 C93 H93A 121.0 . .
C93 C94 C95 123.4(9) . .
C93 C94 H94A 118.3 . .
C95 C94 H94A 118.3 . .
C96 C95 C94 118.7(10) . .
C96 C95 H95A 120.7 . .
C94 C95 H95A 120.7 . .
C95 C96 C97 120.7(8) . .
C95 C96 H96A 119.7 . .
C97 C96 H96A 119.7 . .
C98 C97 C96 120.4(7) . .
C98 C97 H97A 119.8 . .
C96 C97 H97A 119.8 . .
C97 C98 C93 118.7(9) . .
C97 C98 C99 122.5(9) . .
C93 C98 C99 118.8(9) . .
C98 C99 H99A 109.5 . .
C98 C99 H99B 109.5 . .
H99A C99 H99B 109.5 . .
C98 C99 H99C 109.5 . .
H99A C99 H99C 109.5 . .
H99B C99 H99C 109.5 . .

loop_
_geom_bond_atom_site_label_1
_geom_bond_atom_site_label_2
_geom_bond_distance
_geom_bond_site_symmetry_2
Ge1 S1 2.2724(10) .
Ge1 Si1 2.4263(11) 2_655
Ge1 Si2 2.4287(11) .
Ge1 Si1 2.4491(10) .
Ge1 Ge1 2.8838(9) 2_655
Fe1 C12 2.009(6) .
Fe1 C14 2.019(5) .
Fe1 C21 2.021(4) .
Fe1 C22 2.022(4) .
Fe1 C20 2.023(5) .
Fe1 C24 2.027(5) .
Fe1 C10 2.028(4) .
Fe1 C13 2.030(5) .
Fe1 C23 2.037(4) .
Fe1 C11 2.039(5) .
Si1 C100 1.894(3) .
Si1 C200 1.898(3) .
Si1 Ge1 2.4263(11) 2_655
S1 C10 1.746(4) .
Si2 C300 1.898(3) .
Si2 C300 1.898(3) 2_655
Si2 Ge1 2.4287(11) 2_655
C10 C14 1.403(6) .
C10 C11 1.418(6) .
C11 C12 1.401(9) .
C11 H11A 1.0000 .
C12 C13 1.348(11) .
C12 H12A 1.0000 .
C13 C14 1.450(9) .
C13 H13A 1.0000 .
C14 H14A 1.0000 .
C20 C21 1.388(7) .
C20 C24 1.399(7) .
C20 H20A 1.0000 .
C21 C22 1.411(6) .
C21 H21A 1.0000 .
C22 C23 1.413(7) .
C22 H22A 1.0000 .
C23 C24 1.392(7) .
C23 H23A 1.0000 .
C24 H24A 1.0000 .
C100 C105 1.408(5) .
C100 C101 1.418(5) .
C101 C102 1.379(5) .
C101 C106 1.497(5) .
C102 C103 1.378(6) .
C102 H10A 0.9500 .
C103 C104 1.374(6) .
C103 C107 1.515(6) .
C104 C105 1.382(5) .
C104 H10B 0.9500 .
C105 C108 1.497(5) .
C106 H10C 0.9800 .
C106 H10D 0.9800 .
C106 H10E 0.9800 .
C107 H10F 0.9800 .
C107 H10G 0.9800 .
C107 H10H 0.9800 .
C108 H10I 0.9800 .
C108 H10J 0.9800 .
C108 H10K 0.9800 .
C200 C201 1.409(5) .
C200 C205 1.421(5) .
C201 C202 1.386(5) .
C201 C206 1.495(5) .
C202 C203 1.378(5) .
C202 H20B 0.9500 .
C203 C204 1.382(6) .
C203 C207 1.502(5) .
C204 C205 1.379(5) .
C204 H20C 0.9500 .
C205 C208 1.497(5) .
C206 H20D 0.9800 .
C206 H20E 0.9800 .
C206 H20F 0.9800 .
C207 H20G 0.9800 .
C207 H20H 0.9800 .
C207 H20I 0.9800 .
C208 H20J 0.9800 .
C208 H20K 0.9800 .
C208 H20L 0.9800 .
C300 C305 1.406(5) .
C300 C301 1.413(4) .
C301 C302 1.378(5) .
C301 C306 1.505(5) .
C302 C303 1.385(5) .
C302 H30A 0.9500 .
C303 C304 1.371(5) .
C303 C307 1.499(5) .
C304 C305 1.382(5) .
C304 H30B 0.9500 .
C305 C308 1.502(5) .
C306 H30C 0.9800 .
C306 H30D 0.9800 .
C306 H30E 0.9800 .
C307 H30F 0.9800 .
C307 H30G 0.9800 .
C307 H30H 0.9800 .
C308 H30I 0.9800 .
C308 H30J 0.9800 .
C308 H30K 0.9800 .
C93 C94 1.357(12) .
C93 C98 1.379(10) .
C93 H93A 0.9500 .
C94 C95 1.363(11) .
C94 H94A 0.9500 .
C95 C96 1.268(11) .
C95 H95A 0.9500 .
C96 C97 1.434(11) .
C96 H96A 0.9500 .
C97 C98 1.329(10) .
C97 H97A 0.9500 .
C98 C99 1.461(11) .
C99 H99A 0.9800 .
C99 H99B 0.9800 .
C99 H99C 0.9800 .

loop_
_geom_torsion_atom_site_label_1
_geom_torsion_atom_site_label_2
_geom_torsion_atom_site_label_3
_geom_torsion_atom_site_label_4
_geom_torsion
_geom_torsion_site_symmetry_1
_geom_torsion_site_symmetry_4
S1 Ge1 Si1 C100 -75.83(14) . .
Si1 Ge1 Si1 C100 65.64(13) 2_655 .
Si2 Ge1 Si1 C100 154.30(13) . .
Ge1 Ge1 Si1 C100 109.99(13) 2_655 .
S1 Ge1 Si1 C200 58.54(13) . .
Si1 Ge1 Si1 C200 -159.99(12) 2_655 .
Si2 Ge1 Si1 C200 -71.33(12) . .
Ge1 Ge1 Si1 C200 -115.64(12) 2_655 .
S1 Ge1 Si1 Ge1 174.18(4) . 2_655
Si1 Ge1 Si1 Ge1 -44.35(4) 2_655 2_655
Si2 Ge1 Si1 Ge1 44.32(2) . 2_655
Si1 Ge1 S1 C10 -99.32(16) 2_655 .
Si2 Ge1 S1 C10 151.31(15) . .
Si1 Ge1 S1 C10 31.80(16) . .
S1 Ge1 Si2 C300 -74.95(11) . .
Si1 Ge1 Si2 C300 156.32(11) 2_655 .
Si1 Ge1 Si2 C300 67.48(11) . .
Ge1 Ge1 Si2 C300 111.65(11) 2_655 .
S1 Ge1 Si2 C300 59.29(12) . 2_655
Si1 Ge1 Si2 C300 -69.44(12) 2_655 2_655
Si1 Ge1 Si2 C300 -158.28(11) . 2_655
Ge1 Ge1 Si2 C300 -114.12(11) 2_655 2_655
S1 Ge1 Si2 Ge1 173.41(4) . 2_655
Si1 Ge1 Si2 Ge1 44.68(2) 2_655 2_655
Si1 Ge1 Si2 Ge1 -44.16(3) . 2_655
Ge1 S1 C10 C14 91.9(4) . .
Ge1 S1 C10 C11 -94.4(3) . .
Ge1 S1 C10 Fe1 179.02(17) . .
C12 Fe1 C10 C14 -82.7(5) . .
C21 Fe1 C10 C14 149.4(3) . .
C22 Fe1 C10 C14 -172.5(4) . .
C20 Fe1 C10 C14 105.8(4) . .
C24 Fe1 C10 C14 66.3(4) . .
C13 Fe1 C10 C14 -40.5(5) . .
C11 Fe1 C10 C14 -120.9(5) . .
C12 Fe1 C10 C11 38.2(4) . .
C14 Fe1 C10 C11 120.9(5) . .
C21 Fe1 C10 C11 -89.7(3) . .
C22 Fe1 C10 C11 -51.6(4) . .
C20 Fe1 C10 C11 -133.3(3) . .
C24 Fe1 C10 C11 -172.8(3) . .
C13 Fe1 C10 C11 80.4(4) . .
C12 Fe1 C10 S1 156.5(4) . .
C14 Fe1 C10 S1 -120.8(4) . .
C21 Fe1 C10 S1 28.6(3) . .
C22 Fe1 C10 S1 66.7(4) . .
C20 Fe1 C10 S1 -15.0(3) . .
C24 Fe1 C10 S1 -54.5(4) . .
C13 Fe1 C10 S1 -161.3(4) . .
C11 Fe1 C10 S1 118.3(4) . .
C14 C10 C11 C12 -0.6(5) . .
S1 C10 C11 C12 -175.2(3) . .
Fe1 C10 C11 C12 -58.9(3) . .
C14 C10 C11 Fe1 58.3(3) . .
S1 C10 C11 Fe1 -116.3(3) . .
C14 Fe1 C11 C12 81.4(5) . .
C21 Fe1 C11 C12 -134.7(5) . .
C22 Fe1 C11 C12 -91.1(5) . .
C20 Fe1 C11 C12 -172.1(4) . .
C10 Fe1 C11 C12 118.1(5) . .
C13 Fe1 C11 C12 36.0(4) . .
C23 Fe1 C11 C12 -56.5(6) . .
C12 Fe1 C11 C10 -118.1(5) . .
C14 Fe1 C11 C10 -36.7(3) . .
C21 Fe1 C11 C10 107.2(3) . .
C22 Fe1 C11 C10 150.8(3) . .
C20 Fe1 C11 C10 69.8(4) . .
C13 Fe1 C11 C10 -82.0(4) . .
C23 Fe1 C11 C10 -174.5(3) . .
C10 C11 C12 C13 -1.4(6) . .
Fe1 C11 C12 C13 -60.7(5) . .
C10 C11 C12 Fe1 59.2(3) . .
C14 Fe1 C12 C13 38.0(3) . .
C21 Fe1 C12 C13 -173.7(3) . .
C22 Fe1 C12 C13 -135.2(3) . .
C24 Fe1 C12 C13 -58.3(6) . .
C10 Fe1 C12 C13 81.8(4) . .
C23 Fe1 C12 C13 -91.9(4) . .
C11 Fe1 C12 C13 120.3(5) . .
C14 Fe1 C12 C11 -82.3(4) . .
C21 Fe1 C12 C11 66.0(4) . .
C22 Fe1 C12 C11 104.5(4) . .
C24 Fe1 C12 C11 -178.6(4) . .
C10 Fe1 C12 C11 -38.5(3) . .
C13 Fe1 C12 C11 -120.3(5) . .
C23 Fe1 C12 C11 147.8(3) . .
C11 C12 C13 C14 2.8(7) . .
Fe1 C12 C13 C14 -57.6(4) . .
C11 C12 C13 Fe1 60.4(4) . .
C14 Fe1 C13 C12 -120.8(5) . .
C22 Fe1 C13 C12 63.7(5) . .
C20 Fe1 C13 C12 -176.3(4) . .
C24 Fe1 C13 C12 147.4(4) . .
C10 Fe1 C13 C12 -81.7(4) . .
C23 Fe1 C13 C12 104.3(4) . .
C11 Fe1 C13 C12 -37.4(3) . .
C12 Fe1 C13 C14 120.8(5) . .
C22 Fe1 C13 C14 -175.5(3) . .
C20 Fe1 C13 C14 -55.5(6) . .
C24 Fe1 C13 C14 -91.8(4) . .
C10 Fe1 C13 C14 39.1(3) . .
C23 Fe1 C13 C14 -134.9(4) . .
C11 Fe1 C13 C14 83.4(4) . .
C11 C10 C14 C13 2.2(5) . .
S1 C10 C14 C13 176.6(3) . .
Fe1 C10 C14 C13 60.9(3) . .
C11 C10 C14 Fe1 -58.7(3) . .
S1 C10 C14 Fe1 115.8(3) . .
C12 C13 C14 C10 -3.1(6) . .
Fe1 C13 C14 C10 -61.3(3) . .
C12 C13 C14 Fe1 58.2(4) . .
C12 Fe1 C14 C10 80.5(4) . .
C21 Fe1 C14 C10 -55.5(6) . .
C20 Fe1 C14 C10 -92.6(3) . .
C24 Fe1 C14 C10 -136.5(3) . .
C13 Fe1 C14 C10 115.9(6) . .
C23 Fe1 C14 C10 -176.1(3) . .
C11 Fe1 C14 C10 36.9(3) . .
C12 Fe1 C14 C13 -35.4(4) . .
C21 Fe1 C14 C13 -171.4(5) . .
C20 Fe1 C14 C13 151.5(5) . .
C24 Fe1 C14 C13 107.7(5) . .
C10 Fe1 C14 C13 -115.9(6) . .
C23 Fe1 C14 C13 68.0(6) . .
C11 Fe1 C14 C13 -79.0(5) . .
C14 Fe1 C20 C21 148.6(3) . .
C22 Fe1 C20 C21 -37.9(3) . .
C24 Fe1 C20 C21 -119.1(4) . .
C10 Fe1 C20 C21 104.4(3) . .
C13 Fe1 C20 C21 -173.6(4) . .
C23 Fe1 C20 C21 -82.0(3) . .
C11 Fe1 C20 C21 63.4(4) . .
C14 Fe1 C20 C24 -92.3(4) . .
C21 Fe1 C20 C24 119.1(4) . .
C22 Fe1 C20 C24 81.2(3) . .
C10 Fe1 C20 C24 -136.4(3) . .
C13 Fe1 C20 C24 -54.5(5) . .
C23 Fe1 C20 C24 37.1(3) . .
C11 Fe1 C20 C24 -177.5(3) . .
C24 C20 C21 C22 -0.3(5) . .
Fe1 C20 C21 C22 59.4(3) . .
C24 C20 C21 Fe1 -59.7(3) . .
C12 Fe1 C21 C20 -175.7(3) . .
C14 Fe1 C21 C20 -57.1(5) . .
C22 Fe1 C21 C20 119.3(4) . .
C24 Fe1 C21 C20 37.7(3) . .
C10 Fe1 C21 C20 -93.4(3) . .
C23 Fe1 C21 C20 81.0(3) . .
C11 Fe1 C21 C20 -137.0(3) . .
C12 Fe1 C21 C22 65.0(4) . .
C14 Fe1 C21 C22 -176.4(4) . .
C20 Fe1 C21 C22 -119.3(4) . .
C24 Fe1 C21 C22 -81.6(3) . .
C10 Fe1 C21 C22 147.3(3) . .
C23 Fe1 C21 C22 -38.2(3) . .
C11 Fe1 C21 C22 103.7(3) . .
C20 C21 C22 C23 0.7(5) . .
Fe1 C21 C22 C23 60.3(3) . .
C20 C21 C22 Fe1 -59.6(3) . .
C12 Fe1 C22 C21 -135.4(4) . .
C20 Fe1 C22 C21 37.3(3) . .
C24 Fe1 C22 C21 81.0(3) . .
C10 Fe1 C22 C21 -58.6(4) . .
C13 Fe1 C22 C21 -171.7(4) . .
C23 Fe1 C22 C21 118.3(4) . .
C11 Fe1 C22 C21 -92.3(3) . .
C12 Fe1 C22 C23 106.4(4) . .
C21 Fe1 C22 C23 -118.3(4) . .
C20 Fe1 C22 C23 -81.0(3) . .
C24 Fe1 C22 C23 -37.3(3) . .
C10 Fe1 C22 C23 -176.8(3) . .
C13 Fe1 C22 C23 70.0(5) . .
C11 Fe1 C22 C23 149.4(3) . .
C21 C22 C23 C24 -0.7(5) . .
Fe1 C22 C23 C24 59.1(3) . .
C21 C22 C23 Fe1 -59.8(3) . .
C12 Fe1 C23 C24 150.9(4) . .
C14 Fe1 C23 C24 67.9(4) . .
C21 Fe1 C23 C24 -80.9(3) . .
C22 Fe1 C23 C24 -119.3(4) . .
C20 Fe1 C23 C24 -37.5(3) . .
C13 Fe1 C23 C24 109.1(4) . .
C11 Fe1 C23 C24 -172.7(4) . .
C12 Fe1 C23 C22 -89.8(4) . .
C14 Fe1 C23 C22 -172.8(3) . .
C21 Fe1 C23 C22 38.3(3) . .
C20 Fe1 C23 C22 81.8(3) . .
C24 Fe1 C23 C22 119.3(4) . .
C13 Fe1 C23 C22 -131.7(4) . .
C11 Fe1 C23 C22 -53.4(5) . .
C22 C23 C24 C20 0.6(5) . .
Fe1 C23 C24 C20 59.3(3) . .
C22 C23 C24 Fe1 -58.8(3) . .
C21 C20 C24 C23 -0.1(5) . .
Fe1 C20 C24 C23 -59.8(3) . .
C21 C20 C24 Fe1 59.6(3) . .
C12 Fe1 C24 C23 -51.8(6) . .
C14 Fe1 C24 C23 -134.4(3) . .
C21 Fe1 C24 C23 82.2(3) . .
C22 Fe1 C24 C23 37.9(3) . .
C20 Fe1 C24 C23 119.6(5) . .
C10 Fe1 C24 C23 -174.1(3) . .
C13 Fe1 C24 C23 -88.7(4) . .
C12 Fe1 C24 C20 -171.4(5) . .
C14 Fe1 C24 C20 105.9(3) . .
C21 Fe1 C24 C20 -37.5(3) . .
C22 Fe1 C24 C20 -81.7(3) . .
C10 Fe1 C24 C20 66.3(4) . .
C13 Fe1 C24 C20 151.6(4) . .
C23 Fe1 C24 C20 -119.6(5) . .
C200 Si1 C100 C105 -112.8(3) . .
Ge1 Si1 C100 C105 108.6(3) 2_655 .
Ge1 Si1 C100 C105 24.6(4) . .
C200 Si1 C100 C101 65.6(3) . .
Ge1 Si1 C100 C101 -73.0(3) 2_655 .
Ge1 Si1 C100 C101 -157.0(2) . .
C105 C100 C101 C102 -0.9(6) . .
Si1 C100 C101 C102 -179.4(4) . .
C105 C100 C101 C106 -179.8(4) . .
Si1 C100 C101 C106 1.7(5) . .
C100 C101 C102 C103 0.3(7) . .
C106 C101 C102 C103 179.3(5) . .
C101 C102 C103 C104 -0.3(8) . .
C101 C102 C103 C107 -178.5(6) . .
C102 C103 C104 C105 0.8(8) . .
C107 C103 C104 C105 179.0(6) . .
C103 C104 C105 C100 -1.4(7) . .
C103 C104 C105 C108 179.1(5) . .
C101 C100 C105 C104 1.4(6) . .
Si1 C100 C105 C104 179.8(3) . .
C101 C100 C105 C108 -179.1(4) . .
Si1 C100 C105 C108 -0.7(5) . .
C100 Si1 C200 C201 -111.2(3) . .
Ge1 Si1 C200 C201 25.1(3) 2_655 .
Ge1 Si1 C200 C201 109.4(3) . .
C100 Si1 C200 C205 65.7(3) . .
Ge1 Si1 C200 C205 -158.0(2) 2_655 .
Ge1 Si1 C200 C205 -73.7(3) . .
C205 C200 C201 C202 0.5(5) . .
Si1 C200 C201 C202 177.3(3) . .
C205 C200 C201 C206 179.3(3) . .
Si1 C200 C201 C206 -3.8(5) . .
C200 C201 C202 C203 0.8(5) . .
C206 C201 C202 C203 -178.2(3) . .
C201 C202 C203 C204 -0.3(6) . .
C201 C202 C203 C207 178.9(4) . .
C202 C203 C204 C205 -1.4(6) . .
C207 C203 C204 C205 179.4(4) . .
C203 C204 C205 C200 2.7(6) . .
C203 C204 C205 C208 -178.7(4) . .
C201 C200 C205 C204 -2.1(5) . .
Si1 C200 C205 C204 -179.2(3) . .
C201 C200 C205 C208 179.4(3) . .
Si1 C200 C205 C208 2.2(5) . .
C300 Si2 C300 C305 -117.6(3) 2_655 .
Ge1 Si2 C300 C305 104.1(3) 2_655 .
Ge1 Si2 C300 C305 19.8(3) . .
C300 Si2 C300 C301 62.0(2) 2_655 .
Ge1 Si2 C300 C301 -76.4(3) 2_655 .
Ge1 Si2 C300 C301 -160.6(2) . .
C305 C300 C301 C302 -0.6(5) . .
Si2 C300 C301 C302 179.8(3) . .
C305 C300 C301 C306 -179.5(3) . .
Si2 C300 C301 C306 0.9(4) . .
C300 C301 C302 C303 -0.9(5) . .
C306 C301 C302 C303 178.0(3) . .
C301 C302 C303 C304 1.0(5) . .
C301 C302 C303 C307 -179.8(3) . .
C302 C303 C304 C305 0.5(5) . .
C307 C303 C304 C305 -178.7(3) . .
C303 C304 C305 C300 -2.1(5) . .
C303 C304 C305 C308 176.0(3) . .
C301 C300 C305 C304 2.0(5) . .
Si2 C300 C305 C304 -178.4(2) . .
C301 C300 C305 C308 -175.9(3) . .
Si2 C300 C305 C308 3.7(5) . .
C98 C93 C94 C95 -3.0(16) . .
C93 C94 C95 C96 0.1(16) . .
C94 C95 C96 C97 3.1(13) . .
C95 C96 C97 C98 -3.5(11) . .
C96 C97 C98 C93 0.5(11) . .
C96 C97 C98 C99 -178.7(7) . .
C94 C93 C98 C97 2.5(12) . .
C94 C93 C98 C99 -178.2(9) . .
